data_7222683
loop_
_publ_author_name
'Weil, M.'

_publ_section_title
;
 Hydrothermal single crystal growth and crystal structures of the
 mercury(II) selenates(VI) Hg Se O4, Hg Se O4 * (Hg O) and Hg Se O4 * 2(Hg
 O)
;
_journal_name_full
;
Zeitschrift fuer Naturforschung, Teil B. Anorganische Chemie, Organische 
Chemie (42,1987-)
;
_journal_page_first 1043
_journal_page_last 1050
_journal_volume 57
_journal_year 2002
_chemical_formula_sum 'Hg2 O5 Se'
_chemical_name_systematic 'Hg (Se O4) (Hg O)'
_space_group_IT_number 14
_symmetry_space_group_name_Hall '-P 2ybc'
_symmetry_space_group_name_H-M 'P 1 21/c 1'
_cell_angle_alpha 90
_cell_angle_beta 109.811
_cell_angle_gamma 90
_cell_formula_units_Z 8
_cell_length_a 9.6247
_cell_length_b 7.1313
_cell_length_c 14.8713
_cell_volume 960.305
_citation_journal_id_ASTM ZNBSEN
_cod_data_source_file Weil_ZNBSEN_2002_587.cif
_cod_data_source_block Hg2O5Se1
_cod_original_cell_volume 960.3054
_cod_original_formula_sum 'Hg2 O5 Se1'
_cod_database_code 7222683

loop_
_symmetry_equiv_pos_as_xyz
x,y,z
-x,y+1/2,-z+1/2
-x,-y,-z
x,-y-1/2,z-1/2

loop_
_atom_site_label
_atom_site_type_symbol
_atom_site_fract_x
_atom_site_fract_y
_atom_site_fract_z
_atom_site_occupancy
_atom_site_U_iso_or_equiv
O3 O-2 0.0666 0.4695 0.1268 1 0.0
Hg4 Hg+2 0.66553 0.38013 0.3565 1 0.0
O6 O-2 0.2468 0.1271 0.1668 1 0.0
Hg3 Hg+2 0.35891 0.13508 0.37772 1 0.0
O9 O-2 0.5583 0.1298 0.3509 1 0.0
O2 O-2 0.063 0.2326 0.2937 1 0.0
Se1 Se+6 0.03994 0.15122 0.38975 1 0.0
O4 O-2 0.2105 0.0882 0.4583 1 0.0
O10 O-2 0.7359 0.3123 0.1985 1 0.0
Hg2 Hg+2 0.33534 0.38026 0.14665 1 0.0
Se2 Se+6 0.65939 0.15274 0.11865 1 0.0
O8 O-2 0.5036 0.2303 0.0451 1 0.0
Hg1 Hg+2 0.00865 0.13512 0.12558 1 0.0
O5 O-2 0.2281 0.5998 0.4412 1 0.0
O1 O-2 0.0265 0.8144 0.0592 1 0.0
O7 O-2 0.3712 0.4626 0.3287 1 0.0
